data_7251346
loop_
_publ_author_name
'Maniyampara, Pramod Kumar'
'M, BHAGIYALAKSHMI'
'Kurup, Prathapachandra M. R.'
'Potti, Manoj Easwaran'
'Damodaran, Krishna K.'
'Maheswaran , Sithambaresan'
'Hussain, Firasat'

_publ_section_title
;
 Nickel(II) Complexes of Halogen-Containing NNO Donor Aroylhydrazones as
 Potential Putative Binders against SARS Cov-2 M pro
;
_journal_name_full CrystEngComm
_journal_paper_doi 10.1039/D5CE00875A
_journal_year 2025
_chemical_formula_moiety 'C36 H24 Br2 N8 Ni O2, 0.146(C2 H3 N), H1.42 O0.71'
_chemical_formula_sum 'C36.29 H25.85 Br2 N8.15 Ni O2.71'
_chemical_formula_weight 837.90
_space_group_crystal_system triclinic
_space_group_IT_number 2
_space_group_name_Hall '-P 1'
_space_group_name_H-M_alt 'P -1'
_atom_sites_solution_hydrogens mixed
_atom_sites_solution_primary difrect
_audit_creation_method SHELXL-2019/3
_audit_update_record
;
2025-07-21 deposited with the CCDC.	2025-11-26 downloaded from the CCDC.
;
_cell_angle_alpha 71.199(2)
_cell_angle_beta 80.710(2)
_cell_angle_gamma 68.420(2)
_cell_formula_units_Z 2
_cell_length_a 10.3827(2)
_cell_length_b 13.1468(3)
_cell_length_c 13.8220(3)
_cell_measurement_reflns_used 10328
_cell_measurement_temperature 150(2)
_cell_measurement_theta_max 30.9590
_cell_measurement_theta_min 1.9700
_cell_volume 1658.86(7)
_computing_cell_refinement 'CrysAlisPro 1.171.43.106a (Rigaku OD, 2024)'
_computing_data_collection 'CrysAlisPro 1.171.43.106a (Rigaku OD, 2024)'
_computing_data_reduction 'CrysAlisPro 1.171.43.106a (Rigaku OD, 2024)'
_computing_molecular_graphics 'ORTEP3 (Farrugia, 1997) and Mercury (Bruno et al., 2002)'
_computing_publication_material 'SHELXL-97 (Sheldrick, 1997)'
_computing_structure_refinement 'SHELXL-2019/3 (Sheldrick, 2019)'
_computing_structure_solution 'SHELXT 2018/2 (Sheldrick, 2018)'
_diffrn_ambient_temperature 150(2)
_diffrn_detector_area_resol_mean 10.0000
_diffrn_measured_fraction_theta_full 1.000
_diffrn_measured_fraction_theta_max 0.804
_diffrn_measurement_device_type 'XtaLAB Synergy, Single source at home/near, HyPix'
_diffrn_radiation_type MoK\a
_diffrn_radiation_wavelength 0.71073
_diffrn_reflns_av_R_equivalents 0.0421
_diffrn_reflns_av_unetI/netI 0.0502
_diffrn_reflns_Laue_measured_fraction_full 1.000
_diffrn_reflns_Laue_measured_fraction_max 0.804
_diffrn_reflns_limit_h_max 15
_diffrn_reflns_limit_h_min -15
_diffrn_reflns_limit_k_max 18
_diffrn_reflns_limit_k_min -18
_diffrn_reflns_limit_l_max 19
_diffrn_reflns_limit_l_min -19
_diffrn_reflns_number 26953
_diffrn_reflns_point_group_measured_fraction_full 1.000
_diffrn_reflns_point_group_measured_fraction_max 0.804
_diffrn_reflns_theta_full 25.242
_diffrn_reflns_theta_max 30.898
_diffrn_reflns_theta_min 1.739
_diffrn_source 'micro-focus sealed X-ray tube'
_exptl_absorpt_coefficient_mu 3.044
_exptl_absorpt_correction_T_max 0.602
_exptl_absorpt_correction_T_min 0.437
_exptl_absorpt_correction_type multi-scan
_exptl_absorpt_process_details
;
CrysAlisPro 1.171.43.106a (Rigaku Oxford Diffraction, 2024)
Empirical absorption correction using spherical harmonics,
implemented in SCALE3 ABSPACK scaling algorithm.
;
_exptl_crystal_colour orange
_exptl_crystal_density_diffrn 1.678
_exptl_crystal_description block
_exptl_crystal_F_000 841
_exptl_crystal_size_max 0.32
_exptl_crystal_size_mid 0.24
_exptl_crystal_size_min 0.22
_refine_diff_density_max 1.062
_refine_diff_density_min -1.083
_refine_diff_density_rms 0.088
_refine_ls_extinction_method none
_refine_ls_goodness_of_fit_ref 1.056
_refine_ls_hydrogen_treatment mixed
_refine_ls_matrix_type full
_refine_ls_number_parameters 493
_refine_ls_number_reflns 8418
_refine_ls_number_restraints 44
_refine_ls_restrained_S_all 1.054
_refine_ls_R_factor_all 0.0564
_refine_ls_R_factor_gt 0.0378
_refine_ls_shift/su_max 0.003
_refine_ls_shift/su_mean 0.000
_refine_ls_structure_factor_coef Fsqd
_refine_ls_weighting_details 'w=1/[\s^2^(Fo^2^)+(0.0394P)^2^+0.7384P] where P=(Fo^2^+2Fc^2^)/3'
_refine_ls_weighting_scheme calc
_refine_ls_wR_factor_gt 0.0850
_refine_ls_wR_factor_ref 0.0905
_reflns_Friedel_coverage 0.000
_reflns_number_gt 6550
_reflns_number_total 10464
_reflns_threshold_expression 'I > 2\s(I)'
_cod_data_source_file d5ce00875a2.cif
_cod_data_source_block shelx_CCDC1
_cod_database_code 7251346
_shelx_shelxl_version_number 2019/3
_shelx_space_group_comment
;
The symmetry employed for this shelxl refinement is uniquely defined
by the following loop, which should always be used as a source of
symmetry information in preference to the above space-group names.
They are only intended as comments.
;

loop_
_space_group_symop_operation_xyz
'x, y, z'
'-x, -y, -z'

loop_
_atom_site_label
_atom_site_type_symbol
_atom_site_fract_x
_atom_site_fract_y
_atom_site_fract_z
_atom_site_U_iso_or_equiv
_atom_site_adp_type
_atom_site_occupancy
_atom_site_site_symmetry_order
_atom_site_calc_flag
_atom_site_refinement_flags_posn
_atom_site_refinement_flags_adp
_atom_site_refinement_flags_occupancy
_atom_site_disorder_assembly
_atom_site_disorder_group
C1 C 0.9652(3) 0.7150(2) 0.40960(18) 0.0218(5) Uani 1 1 d . . . . .
H1 H 0.939321 0.784562 0.426668 0.026 Uiso 1 1 calc R U . . .
C2 C 1.0981(3) 0.6385(2) 0.42871(19) 0.0232(5) Uani 1 1 d . . . . .
H2 H 1.161519 0.654880 0.458782 0.028 Uiso 1 1 calc R U . . .
C3 C 1.1367(3) 0.5376(2) 0.40302(18) 0.0228(5) Uani 1 1 d . . . . .
H3 H 1.226897 0.482840 0.416067 0.027 Uiso 1 1 calc R U . . .
C4 C 1.0422(3) 0.5175(2) 0.35812(18) 0.0212(5) Uani 1 1 d . . . . .
H4 H 1.067429 0.449355 0.338766 0.025 Uiso 1 1 calc R U . . .
C5 C 0.9100(2) 0.5978(2) 0.34151(17) 0.0176(5) Uani 1 1 d . . . . .
C6 C 0.8007(2) 0.5827(2) 0.29737(17) 0.0167(5) Uani 1 1 d . . . . .
C7 C 0.8294(2) 0.4924(2) 0.24603(17) 0.0184(5) Uani 1 1 d . . . . .
C8 C 0.7677(3) 0.3518(2) 0.2159(2) 0.0311(6) Uani 1 1 d . . . . .
H8 H 0.709127 0.307255 0.229761 0.037 Uiso 1 1 calc R U . A 1
C9 C 0.8734(3) 0.3375(2) 0.1435(2) 0.0356(7) Uani 1 1 d . . . . .
H9 H 0.887546 0.284782 0.106025 0.043 Uiso 1 1 calc R U . . .
C10 C 0.9592(3) 0.4007(2) 0.1256(2) 0.0359(7) Uani 1 1 d . . . . .
H10 H 1.034464 0.389737 0.076413 0.043 Uiso 1 1 calc R U . B 1
C11 C 0.9391(2) 0.4792(2) 0.17694(18) 0.0265(6) Uani 0.45(2) 1 d . . P C 1
H11 H 0.998991 0.522364 0.164828 0.032 Uiso 0.45(2) 1 calc R U P C 1
C11B C 0.7442(3) 0.4290(2) 0.26900(19) 0.0249(6) Uani 0.55(2) 1 d . . P C 2
H11B H 0.671103 0.438204 0.320038 0.030 Uiso 0.55(2) 1 calc R U P C 2
C12 C 0.4552(2) 0.7435(2) 0.27907(17) 0.0171(5) Uani 1 1 d . . . . .
C13 C 0.3289(2) 0.7523(2) 0.23426(17) 0.0175(5) Uani 1 1 d . . . . .
C14 C 0.3287(3) 0.6637(2) 0.19951(18) 0.0201(5) Uani 1 1 d . . . . .
H14 H 0.407591 0.596137 0.207991 0.024 Uiso 1 1 calc R U . . .
C15 C 0.2146(3) 0.6733(2) 0.15277(19) 0.0222(5) Uani 1 1 d . . . . .
H15 H 0.214025 0.613151 0.129200 0.027 Uiso 1 1 calc R U . . .
C16 C 0.1016(3) 0.7729(2) 0.14136(18) 0.0225(5) Uani 1 1 d . . . . .
C17 C 0.0971(3) 0.8610(2) 0.1770(2) 0.0258(6) Uani 1 1 d . . . . .
H17 H 0.017071 0.927689 0.169558 0.031 Uiso 1 1 calc R U . . .
C18 C 0.2116(3) 0.8501(2) 0.22388(19) 0.0230(5) Uani 1 1 d . . . . .
H18 H 0.210254 0.909718 0.249127 0.028 Uiso 1 1 calc R U . . .
C19 C 0.6322(2) 0.9253(2) 0.12752(17) 0.0186(5) Uani 1 1 d . . . . .
H19 H 0.604716 0.868040 0.117721 0.022 Uiso 1 1 calc R U . . .
C20 C 0.6399(3) 1.0161(2) 0.04374(18) 0.0228(5) Uani 1 1 d . . . . .
H20 H 0.617469 1.021209 -0.022019 0.027 Uiso 1 1 calc R U . . .
C21 C 0.6808(3) 1.0988(2) 0.05764(18) 0.0224(5) Uani 1 1 d . . . . .
H21 H 0.688669 1.161102 0.001182 0.027 Uiso 1 1 calc R U . . .
C22 C 0.7103(3) 1.0902(2) 0.15453(18) 0.0202(5) Uani 1 1 d . . . . .
H22 H 0.739053 1.146241 0.165507 0.024 Uiso 1 1 calc R U . . .
C23 C 0.6973(2) 0.99815(19) 0.23592(17) 0.0161(5) Uani 1 1 d . . . . .
C24 C 0.7136(2) 0.9857(2) 0.34390(17) 0.0174(5) Uani 1 1 d . . . . .
C25 C 0.7863(3) 1.0490(2) 0.37317(18) 0.0183(5) Uani 1 1 d . . . . .
C26 C 0.9796(3) 1.1001(2) 0.3449(2) 0.0282(6) Uani 1 1 d . . . . .
H26 H 1.064691 1.100997 0.307649 0.034 Uiso 1 1 calc R U . . .
C27 C 0.9398(3) 1.1504(2) 0.4237(2) 0.0332(7) Uani 1 1 d . . . . .
H27 H 0.996389 1.184743 0.439835 0.040 Uiso 1 1 calc R U . . .
C28 C 0.8168(3) 1.1498(2) 0.4783(2) 0.0310(6) Uani 1 1 d . . . . .
H28 H 0.786959 1.184010 0.532698 0.037 Uiso 1 1 calc R U . . .
C29 C 0.7375(3) 1.0987(2) 0.45283(19) 0.0242(5) Uani 1 1 d . . . . .
H29 H 0.651783 1.097547 0.488797 0.029 Uiso 1 1 calc R U . . .
C30 C 0.6422(2) 0.7919(2) 0.55915(18) 0.0196(5) Uani 1 1 d . . . . .
C31 C 0.6368(2) 0.7617(2) 0.67287(18) 0.0198(5) Uani 1 1 d . . . . .
C32 C 0.6658(3) 0.8283(2) 0.72143(19) 0.0263(6) Uani 1 1 d . . . . .
H32 H 0.686698 0.894701 0.681692 0.032 Uiso 1 1 calc R U . . .
C33 C 0.6645(3) 0.7983(3) 0.82684(19) 0.0292(6) Uani 1 1 d . . . . .
H33 H 0.685095 0.843531 0.859580 0.035 Uiso 1 1 calc R U . . .
C34 C 0.6330(3) 0.7019(2) 0.88466(18) 0.0248(6) Uani 1 1 d . . . . .
C35 C 0.6008(3) 0.6362(2) 0.83846(19) 0.0280(6) Uani 1 1 d . . . . .
H35 H 0.577148 0.571317 0.878701 0.034 Uiso 1 1 calc R U . . .
C36 C 0.6034(3) 0.6663(2) 0.73202(19) 0.0261(6) Uani 1 1 d . . . . .
H36 H 0.582243 0.621028 0.699616 0.031 Uiso 1 1 calc R U . . .
Br1 Br -0.05116(3) 0.78700(3) 0.07273(2) 0.03680(9) Uani 1 1 d . . . . .
Br2 Br 0.62993(3) 0.66294(3) 1.02939(2) 0.03302(8) Uani 1 1 d . . . . .
N1 N 0.8714(2) 0.69613(17) 0.36843(14) 0.0178(4) Uani 1 1 d . . . . .
N2 N 0.7442(3) 0.4290(2) 0.26900(19) 0.0249(6) Uani 0.45(2) 1 d . . P C 1
N2B N 0.9391(2) 0.4792(2) 0.17694(18) 0.0265(6) Uani 0.55(2) 1 d . . P C 2
N3 N 0.6785(2) 0.65729(16) 0.30424(14) 0.0163(4) Uani 1 1 d . . . . .
N4 N 0.5679(2) 0.65782(16) 0.26235(14) 0.0162(4) Uani 1 1 d . . . . .
N5 N 0.6617(2) 0.91509(16) 0.22149(14) 0.0162(4) Uani 1 1 d . . . . .
N6 N 0.9050(2) 1.05041(18) 0.31837(16) 0.0227(4) Uani 1 1 d . . . . .
N7 N 0.6660(2) 0.90920(16) 0.40831(14) 0.0172(4) Uani 1 1 d . . . . .
N8 N 0.6726(2) 0.88636(17) 0.51161(14) 0.0198(4) Uani 1 1 d . . . . .
Ni1 Ni 0.65226(3) 0.78790(2) 0.35734(2) 0.01516(8) Uani 1 1 d . . . . .
O1 O 0.44946(17) 0.81445(14) 0.32563(13) 0.0202(4) Uani 1 1 d . . . . .
O2 O 0.61966(18) 0.72773(14) 0.51573(12) 0.0208(4) Uani 1 1 d . . . . .
N9 N 0.514(5) 0.435(4) 0.432(3) 0.040(4) Uani 0.146(5) 1 d D U P D -1
C37 C 0.510(4) 0.479(2) 0.493(2) 0.049(4) Uani 0.146(5) 1 d D U P D -1
C38 C 0.511(4) 0.548(3) 0.566(3) 0.042(4) Uani 0.146(5) 1 d D U P D -1
H38A H 0.607225 0.535562 0.577249 0.063 Uiso 0.146(5) 1 calc R U P D -1
H38B H 0.463521 0.522506 0.631415 0.063 Uiso 0.146(5) 1 calc R U P D -1
H38C H 0.463509 0.629772 0.534678 0.063 Uiso 0.146(5) 1 calc R U P D -1
O3 O 0.5758(5) 0.3999(4) 0.4738(4) 0.0447(14) Uani 0.708(11) 1 d D U P D 3
H3A H 0.514(5) 0.373(6) 0.474(5) 0.08(2) Uiso 0.708(11) 1 d D . P D 3
H3B H 0.619(10) 0.406(10) 0.417(4) 0.07(4) Uiso 0.354(5) 1 d D . P D 3
H3C H 0.543(7) 0.448(5) 0.507(6) 0.9(6) Uiso 0.354(5) 1 d D . P D 3

loop_
_atom_site_aniso_label
_atom_site_aniso_U_11
_atom_site_aniso_U_22
_atom_site_aniso_U_33
_atom_site_aniso_U_23
_atom_site_aniso_U_13
_atom_site_aniso_U_12
C1 0.0255(13) 0.0210(13) 0.0213(12) -0.0062(10) -0.0026(10) -0.0099(10)
C2 0.0235(13) 0.0272(14) 0.0215(13) -0.0059(10) -0.0017(10) -0.0121(11)
C3 0.0196(12) 0.0242(13) 0.0210(12) -0.0049(10) 0.0004(9) -0.0054(10)
C4 0.0227(12) 0.0195(12) 0.0209(12) -0.0065(9) 0.0020(9) -0.0071(10)
C5 0.0211(12) 0.0173(12) 0.0135(11) -0.0031(9) 0.0017(9) -0.0076(10)
C6 0.0204(12) 0.0151(11) 0.0141(11) -0.0047(8) 0.0017(9) -0.0060(9)
C7 0.0217(12) 0.0160(12) 0.0166(11) -0.0048(9) -0.0019(9) -0.0047(10)
C8 0.0345(15) 0.0204(14) 0.0419(16) -0.0105(12) -0.0023(12) -0.0116(12)
C9 0.0506(19) 0.0253(15) 0.0322(15) -0.0178(12) -0.0003(13) -0.0066(14)
C10 0.0373(16) 0.0283(15) 0.0293(15) -0.0113(12) 0.0118(12) 0.0003(13)
C11 0.0236(12) 0.0250(13) 0.0264(13) -0.0085(10) 0.0062(9) -0.0053(10)
C11B 0.0269(13) 0.0186(12) 0.0291(13) -0.0084(10) 0.0038(10) -0.0082(10)
C12 0.0198(12) 0.0176(12) 0.0145(11) -0.0040(9) 0.0023(9) -0.0087(10)
C13 0.0179(11) 0.0196(12) 0.0139(11) -0.0035(9) 0.0031(8) -0.0078(10)
C14 0.0185(12) 0.0188(12) 0.0216(12) -0.0049(9) 0.0005(9) -0.0061(10)
C15 0.0215(12) 0.0246(13) 0.0236(13) -0.0093(10) 0.0004(10) -0.0098(11)
C16 0.0183(12) 0.0323(14) 0.0170(12) -0.0059(10) 0.0001(9) -0.0099(11)
C17 0.0202(13) 0.0251(14) 0.0260(13) -0.0091(10) -0.0010(10) 0.0005(11)
C18 0.0243(13) 0.0233(13) 0.0226(13) -0.0099(10) 0.0028(10) -0.0082(11)
C19 0.0178(11) 0.0233(13) 0.0175(11) -0.0075(9) -0.0008(9) -0.0090(10)
C20 0.0232(13) 0.0285(14) 0.0155(12) -0.0035(10) -0.0030(9) -0.0088(11)
C21 0.0227(13) 0.0239(13) 0.0172(12) 0.0002(9) -0.0018(9) -0.0089(10)
C22 0.0234(13) 0.0181(12) 0.0195(12) -0.0031(9) -0.0006(9) -0.0098(10)
C23 0.0168(11) 0.0149(11) 0.0161(11) -0.0043(9) -0.0002(8) -0.0051(9)
C24 0.0219(12) 0.0138(11) 0.0174(11) -0.0061(9) -0.0011(9) -0.0057(9)
C25 0.0236(12) 0.0154(11) 0.0165(11) -0.0035(9) -0.0035(9) -0.0071(10)
C26 0.0262(14) 0.0279(14) 0.0347(15) -0.0096(11) -0.0042(11) -0.0124(12)
C27 0.0451(18) 0.0327(16) 0.0312(15) -0.0075(12) -0.0115(13) -0.0212(14)
C28 0.0493(18) 0.0266(15) 0.0220(13) -0.0093(11) -0.0031(12) -0.0158(13)
C29 0.0336(14) 0.0190(13) 0.0215(13) -0.0072(10) -0.0019(10) -0.0091(11)
C30 0.0197(12) 0.0207(12) 0.0172(12) -0.0077(9) 0.0019(9) -0.0048(10)
C31 0.0214(12) 0.0216(12) 0.0142(11) -0.0053(9) 0.0015(9) -0.0055(10)
C32 0.0331(14) 0.0321(15) 0.0170(12) -0.0056(10) 0.0021(10) -0.0174(12)
C33 0.0339(15) 0.0411(17) 0.0174(13) -0.0115(11) 0.0004(11) -0.0159(13)
C34 0.0241(13) 0.0314(14) 0.0108(11) -0.0034(10) 0.0016(9) -0.0036(11)
C35 0.0374(16) 0.0214(13) 0.0184(13) -0.0029(10) 0.0038(11) -0.0070(12)
C36 0.0369(15) 0.0220(13) 0.0188(13) -0.0075(10) 0.0022(10) -0.0093(12)
Br1 0.02019(14) 0.0553(2) 0.03587(17) -0.02167(14) -0.00543(11) -0.00474(13)
Br2 0.03880(17) 0.03874(17) 0.01245(13) -0.00330(10) -0.00191(10) -0.00612(13)
N1 0.0224(10) 0.0171(10) 0.0138(9) -0.0029(7) 0.0002(8) -0.0084(8)
N2 0.0269(13) 0.0186(12) 0.0291(13) -0.0084(10) 0.0038(10) -0.0082(10)
N2B 0.0236(12) 0.0250(13) 0.0264(13) -0.0085(10) 0.0062(9) -0.0053(10)
N3 0.0193(10) 0.0162(10) 0.0139(9) -0.0033(7) 0.0007(7) -0.0082(8)
N4 0.0171(10) 0.0173(10) 0.0163(9) -0.0052(7) 0.0001(7) -0.0082(8)
N5 0.0184(10) 0.0155(10) 0.0145(9) -0.0042(7) 0.0004(7) -0.0061(8)
N6 0.0242(11) 0.0209(11) 0.0245(11) -0.0069(8) -0.0024(9) -0.0085(9)
N7 0.0227(10) 0.0153(10) 0.0126(9) -0.0046(7) -0.0002(7) -0.0050(8)
N8 0.0284(11) 0.0207(11) 0.0118(9) -0.0058(8) 0.0018(8) -0.0103(9)
Ni1 0.01968(16) 0.01470(15) 0.01242(14) -0.00461(11) 0.00088(11) -0.00736(12)
O1 0.0205(9) 0.0207(9) 0.0222(9) -0.0104(7) 0.0028(7) -0.0081(7)
O2 0.0290(9) 0.0194(9) 0.0157(8) -0.0046(6) -0.0002(7) -0.0107(7)
N9 0.048(7) 0.033(6) 0.049(6) -0.024(5) 0.021(6) -0.025(6)
C37 0.057(7) 0.041(7) 0.049(7) -0.022(6) 0.019(6) -0.018(6)
C38 0.048(7) 0.039(7) 0.051(6) -0.020(6) 0.014(6) -0.028(6)
O3 0.048(3) 0.038(2) 0.056(3) -0.0213(19) 0.020(2) -0.024(2)

loop_
_atom_type_symbol
_atom_type_description
_atom_type_scat_dispersion_real
_atom_type_scat_dispersion_imag
_atom_type_scat_source
C C 0.0033 0.0016 'International Tables Vol C Tables 4.2.6.8 and 6.1.1.4'
H H 0.0000 0.0000 'International Tables Vol C Tables 4.2.6.8 and 6.1.1.4'
Br Br -0.2901 2.4595 'International Tables Vol C Tables 4.2.6.8 and 6.1.1.4'
N N 0.0061 0.0033 'International Tables Vol C Tables 4.2.6.8 and 6.1.1.4'
Ni Ni 0.3393 1.1124 'International Tables Vol C Tables 4.2.6.8 and 6.1.1.4'
O O 0.0106 0.0060 'International Tables Vol C Tables 4.2.6.8 and 6.1.1.4'

loop_
_geom_angle_atom_site_label_1
_geom_angle_atom_site_label_2
_geom_angle_atom_site_label_3
_geom_angle
_geom_angle_site_symmetry_1
_geom_angle_site_symmetry_3
_geom_angle_publ_flag
N1 C1 C2 123.4(2) . . ?
N1 C1 H1 118.3 . . ?
C2 C1 H1 118.3 . . ?
C1 C2 C3 118.5(2) . . ?
C1 C2 H2 120.8 . . ?
C3 C2 H2 120.8 . . ?
C4 C3 C2 119.1(2) . . ?
C4 C3 H3 120.5 . . ?
C2 C3 H3 120.5 . . ?
C3 C4 C5 119.5(2) . . ?
C3 C4 H4 120.3 . . ?
C5 C4 H4 120.3 . . ?
N1 C5 C4 121.4(2) . . ?
N1 C5 C6 115.0(2) . . ?
C4 C5 C6 123.6(2) . . ?
N3 C6 C5 114.1(2) . . ?
N3 C6 C7 123.2(2) . . ?
C5 C6 C7 122.7(2) . . ?
C11 C7 N2 123.6(2) . . ?
N2B C7 C11B 123.6(2) . . ?
N2B C7 C6 117.5(2) . . ?
C11 C7 C6 117.5(2) . . ?
N2 C7 C6 118.9(2) . . ?
C11B C7 C6 118.9(2) . . ?
C9 C8 N2 121.4(3) . . ?
C9 C8 C11B 121.4(3) . . ?
C9 C8 H8 119.3 . . ?
N2 C8 H8 119.3 . . ?
C8 C9 C10 118.8(3) . . ?
C8 C9 H9 120.6 . . ?
C10 C9 H9 120.6 . . ?
N2B C10 C9 121.7(3) . . ?
C11 C10 C9 121.7(3) . . ?
C11 C10 H10 119.2 . . ?
C9 C10 H10 119.2 . . ?
C7 C11 C10 116.9(3) . . ?
C7 C11 H11 121.5 . . ?
C10 C11 H11 121.5 . . ?
C7 C11B C8 117.5(2) . . ?
C7 C11B H11B 121.2 . . ?
C8 C11B H11B 121.2 . . ?
O1 C12 N4 126.7(2) . . ?
O1 C12 C13 120.3(2) . . ?
N4 C12 C13 113.0(2) . . ?
C18 C13 C14 119.4(2) . . ?
C18 C13 C12 120.4(2) . . ?
C14 C13 C12 120.1(2) . . ?
C15 C14 C13 120.7(2) . . ?
C15 C14 H14 119.7 . . ?
C13 C14 H14 119.7 . . ?
C16 C15 C14 118.2(2) . . ?
C16 C15 H15 120.9 . . ?
C14 C15 H15 120.9 . . ?
C17 C16 C15 122.6(2) . . ?
C17 C16 Br1 119.74(19) . . ?
C15 C16 Br1 117.67(19) . . ?
C16 C17 C18 118.6(2) . . ?
C16 C17 H17 120.7 . . ?
C18 C17 H17 120.7 . . ?
C17 C18 C13 120.5(2) . . ?
C17 C18 H18 119.8 . . ?
C13 C18 H18 119.8 . . ?
N5 C19 C20 122.7(2) . . ?
N5 C19 H19 118.7 . . ?
C20 C19 H19 118.7 . . ?
C21 C20 C19 118.8(2) . . ?
C21 C20 H20 120.6 . . ?
C19 C20 H20 120.6 . . ?
C20 C21 C22 119.3(2) . . ?
C20 C21 H21 120.3 . . ?
C22 C21 H21 120.3 . . ?
C21 C22 C23 119.0(2) . . ?
C21 C22 H22 120.5 . . ?
C23 C22 H22 120.5 . . ?
N5 C23 C22 121.5(2) . . ?
N5 C23 C24 114.7(2) . . ?
C22 C23 C24 123.7(2) . . ?
N7 C24 C23 113.0(2) . . ?
N7 C24 C25 124.6(2) . . ?
C23 C24 C25 122.3(2) . . ?
N6 C25 C29 123.3(2) . . ?
N6 C25 C24 114.0(2) . . ?
C29 C25 C24 122.7(2) . . ?
N6 C26 C27 123.5(3) . . ?
N6 C26 H26 118.2 . . ?
C27 C26 H26 118.2 . . ?
C28 C27 C26 118.9(3) . . ?
C28 C27 H27 120.5 . . ?
C26 C27 H27 120.5 . . ?
C27 C28 C29 118.8(2) . . ?
C27 C28 H28 120.6 . . ?
C29 C28 H28 120.6 . . ?
C28 C29 C25 118.4(3) . . ?
C28 C29 H29 120.8 . . ?
C25 C29 H29 120.8 . . ?
O2 C30 N8 125.9(2) . . ?
O2 C30 C31 119.7(2) . . ?
N8 C30 C31 114.4(2) . . ?
C36 C31 C32 119.1(2) . . ?
C36 C31 C30 120.4(2) . . ?
C32 C31 C30 120.5(2) . . ?
C33 C32 C31 120.4(3) . . ?
C33 C32 H32 119.8 . . ?
C31 C32 H32 119.8 . . ?
C32 C33 C34 119.7(3) . . ?
C32 C33 H33 120.2 . . ?
C34 C33 H33 120.2 . . ?
C35 C34 C33 120.9(2) . . ?
C35 C34 Br2 120.0(2) . . ?
C33 C34 Br2 119.1(2) . . ?
C34 C35 C36 119.2(3) . . ?
C34 C35 H35 120.4 . . ?
C36 C35 H35 120.4 . . ?
C31 C36 C35 120.6(2) . . ?
C31 C36 H36 119.7 . . ?
C35 C36 H36 119.7 . . ?
C1 N1 C5 118.2(2) . . ?
C1 N1 Ni1 128.91(16) . . ?
C5 N1 Ni1 112.26(15) . . ?
C7 N2 C8 117.5(2) . . ?
C7 N2B C10 116.9(3) . . ?
C6 N3 N4 120.90(19) . . ?
C6 N3 Ni1 120.94(16) . . ?
N4 N3 Ni1 117.54(14) . . ?
C12 N4 N3 109.00(18) . . ?
C19 N5 C23 118.7(2) . . ?
C19 N5 Ni1 128.57(16) . . ?
C23 N5 Ni1 112.72(14) . . ?
C26 N6 C25 117.0(2) . . ?
C24 N7 N8 120.9(2) . . ?
C24 N7 Ni1 117.41(15) . . ?
N8 N7 Ni1 117.65(15) . . ?
C30 N8 N7 109.00(19) . . ?
N3 Ni1 N7 168.89(8) . . ?
N3 Ni1 N5 101.24(7) . . ?
N7 Ni1 N5 77.75(7) . . ?
N3 Ni1 O2 105.23(7) . . ?
N7 Ni1 O2 76.84(7) . . ?
N5 Ni1 O2 153.37(7) . . ?
N3 Ni1 O1 77.51(7) . . ?
N7 Ni1 O1 113.41(7) . . ?
N5 Ni1 O1 88.67(7) . . ?
O2 Ni1 O1 94.13(7) . . ?
N3 Ni1 N1 77.07(8) . . ?
N7 Ni1 N1 92.04(8) . . ?
N5 Ni1 N1 97.68(7) . . ?
O2 Ni1 N1 91.10(7) . . ?
O1 Ni1 N1 154.54(7) . . ?
C12 O1 Ni1 108.21(15) . . ?
C30 O2 Ni1 109.29(15) . . ?
O3 N9 C37 66(2) . . ?
O3 C37 N9 43(2) . . ?
O3 C37 C38 138(3) . . ?
N9 C37 C38 174(4) . . ?
C37 C38 H38A 109.5 . . ?
C37 C38 H38B 109.5 . . ?
H38A C38 H38B 109.5 . . ?
C37 C38 H38C 109.5 . . ?
H38A C38 H38C 109.5 . . ?
H38B C38 H38C 109.5 . . ?
N9 O3 C37 71(2) . . ?
N9 O3 H3A 60(5) . . ?
C37 O3 H3A 99(5) . . ?
N9 O3 H3B 77(8) . . ?
C37 O3 H3B 118(8) . . ?
H3A O3 H3B 108(3) . . ?
N9 O3 H3C 92(4) . . ?
C37 O3 H3C 21(5) . . ?
H3A O3 H3C 108(4) . . ?
H3B O3 H3C 129(9) . . ?

loop_
_geom_bond_atom_site_label_1
_geom_bond_atom_site_label_2
_geom_bond_distance
_geom_bond_site_symmetry_2
_geom_bond_publ_flag
C1 N1 1.335(3) . ?
C1 C2 1.382(4) . ?
C1 H1 0.9500 . ?
C2 C3 1.383(4) . ?
C2 H2 0.9500 . ?
C3 C4 1.382(4) . ?
C3 H3 0.9500 . ?
C4 C5 1.389(3) . ?
C4 H4 0.9500 . ?
C5 N1 1.360(3) . ?
C5 C6 1.472(3) . ?
C6 N3 1.299(3) . ?
C6 C7 1.489(3) . ?
C7 N2B 1.360(3) . ?
C7 C11 1.360(3) . ?
C7 N2 1.363(3) . ?
C7 C11B 1.363(3) . ?
C8 C9 1.363(4) . ?
C8 N2 1.367(4) . ?
C8 C11B 1.367(4) . ?
C8 H8 0.9500 . ?
C9 C10 1.373(5) . ?
C9 H9 0.9500 . ?
C10 N2B 1.369(4) . ?
C10 C11 1.369(4) . ?
C10 H10 0.9500 . ?
C11 H11 0.9500 . ?
C11B H11B 0.9500 . ?
C12 O1 1.273(3) . ?
C12 N4 1.343(3) . ?
C12 C13 1.490(3) . ?
C13 C18 1.394(3) . ?
C13 C14 1.396(3) . ?
C14 C15 1.386(3) . ?
C14 H14 0.9500 . ?
C15 C16 1.383(4) . ?
C15 H15 0.9500 . ?
C16 C17 1.381(4) . ?
C16 Br1 1.899(2) . ?
C17 C18 1.385(4) . ?
C17 H17 0.9500 . ?
C18 H18 0.9500 . ?
C19 N5 1.336(3) . ?
C19 C20 1.386(3) . ?
C19 H19 0.9500 . ?
C20 C21 1.379(4) . ?
C20 H20 0.9500 . ?
C21 C22 1.382(3) . ?
C21 H21 0.9500 . ?
C22 C23 1.394(3) . ?
C22 H22 0.9500 . ?
C23 N5 1.353(3) . ?
C23 C24 1.479(3) . ?
C24 N7 1.302(3) . ?
C24 C25 1.484(3) . ?
C25 N6 1.341(3) . ?
C25 C29 1.392(3) . ?
C26 N6 1.335(3) . ?
C26 C27 1.382(4) . ?
C26 H26 0.9500 . ?
C27 C28 1.376(4) . ?
C27 H27 0.9500 . ?
C28 C29 1.381(4) . ?
C28 H28 0.9500 . ?
C29 H29 0.9500 . ?
C30 O2 1.282(3) . ?
C30 N8 1.330(3) . ?
C30 C31 1.489(3) . ?
C31 C36 1.389(4) . ?
C31 C32 1.396(4) . ?
C32 C33 1.380(4) . ?
C32 H32 0.9500 . ?
C33 C34 1.385(4) . ?
C33 H33 0.9500 . ?
C34 C35 1.379(4) . ?
C34 Br2 1.896(2) . ?
C35 C36 1.393(3) . ?
C35 H35 0.9500 . ?
C36 H36 0.9500 . ?
N1 Ni1 2.152(2) . ?
N3 N4 1.364(3) . ?
N3 Ni1 1.9913(19) . ?
N5 Ni1 2.090(2) . ?
N7 N8 1.369(3) . ?
N7 Ni1 1.9958(19) . ?
Ni1 O2 2.0916(16) . ?
Ni1 O1 2.0991(17) . ?
N9 O3 0.83(5) . ?
N9 C37 1.152(17) . ?
C37 O3 1.11(2) . ?
C37 C38 1.562(18) . ?
C38 H38A 0.9800 . ?
C38 H38B 0.9800 . ?
C38 H38C 0.9800 . ?
O3 H3A 0.84(2) . ?
O3 H3B 0.84(2) . ?
O3 H3C 0.84(2) . ?

loop_
_geom_hbond_atom_site_label_D
_geom_hbond_atom_site_label_H
_geom_hbond_atom_site_label_A
_geom_hbond_distance_DH
_geom_hbond_distance_HA
_geom_hbond_distance_DA
_geom_hbond_angle_DHA
_geom_hbond_site_symmetry_A
_geom_hbond_publ_flag
C4 H4 N2B^b 0.95 2.64 3.122(3) 112.3 . yes
C9 H9 Br1 0.95 2.97 3.764(3) 141.4 2_665 yes
C38^a H38B^a N4 0.98 2.46 3.24(5) 136.4 2_666 yes
O3^c H3A^c O2 0.84(2) 2.20(2) 3.035(5) 170(7) 2_666 yes
O3^c H3B^c N2^a 0.84(2) 2.23(2) 3.067(5) 175(7) . yes
O3^c H3C^c O3^c 0.84(2) 2.00(2) 2.783(7) 155(6) 2_666 yes

loop_
_geom_torsion_atom_site_label_1
_geom_torsion_atom_site_label_2
_geom_torsion_atom_site_label_3
_geom_torsion_atom_site_label_4
_geom_torsion
_geom_torsion_site_symmetry_1
_geom_torsion_site_symmetry_2
_geom_torsion_site_symmetry_3
_geom_torsion_site_symmetry_4
_geom_torsion_publ_flag
N1 C1 C2 C3 0.6(4) . . . . ?
C1 C2 C3 C4 0.9(4) . . . . ?
C2 C3 C4 C5 -1.2(4) . . . . ?
C3 C4 C5 N1 0.1(4) . . . . ?
C3 C4 C5 C6 -177.9(2) . . . . ?
N1 C5 C6 N3 -9.4(3) . . . . ?
C4 C5 C6 N3 168.7(2) . . . . ?
N1 C5 C6 C7 168.4(2) . . . . ?
C4 C5 C6 C7 -13.4(4) . . . . ?
N3 C6 C7 N2B 131.1(3) . . . . ?
C5 C6 C7 N2B -46.5(3) . . . . ?
N3 C6 C7 C11 131.1(3) . . . . ?
C5 C6 C7 C11 -46.5(3) . . . . ?
N3 C6 C7 N2 -47.8(3) . . . . ?
C5 C6 C7 N2 134.5(2) . . . . ?
N3 C6 C7 C11B -47.8(3) . . . . ?
C5 C6 C7 C11B 134.5(2) . . . . ?
N2 C8 C9 C10 1.4(5) . . . . ?
C11B C8 C9 C10 1.4(5) . . . . ?
C8 C9 C10 N2B -1.5(5) . . . . ?
C8 C9 C10 C11 -1.5(5) . . . . ?
N2 C7 C11 C10 2.8(4) . . . . ?
C6 C7 C11 C10 -176.1(2) . . . . ?
C9 C10 C11 C7 -0.5(4) . . . . ?
N2B C7 C11B C8 -3.0(4) . . . . ?
C6 C7 C11B C8 175.9(2) . . . . ?
C9 C8 C11B C7 0.8(4) . . . . ?
O1 C12 C13 C18 13.2(3) . . . . ?
N4 C12 C13 C18 -165.5(2) . . . . ?
O1 C12 C13 C14 -168.6(2) . . . . ?
N4 C12 C13 C14 12.7(3) . . . . ?
C18 C13 C14 C15 1.6(4) . . . . ?
C12 C13 C14 C15 -176.6(2) . . . . ?
C13 C14 C15 C16 0.2(4) . . . . ?
C14 C15 C16 C17 -1.8(4) . . . . ?
C14 C15 C16 Br1 177.76(19) . . . . ?
C15 C16 C17 C18 1.6(4) . . . . ?
Br1 C16 C17 C18 -177.95(19) . . . . ?
C16 C17 C18 C13 0.3(4) . . . . ?
C14 C13 C18 C17 -1.8(4) . . . . ?
C12 C13 C18 C17 176.4(2) . . . . ?
N5 C19 C20 C21 0.5(4) . . . . ?
C19 C20 C21 C22 -1.2(4) . . . . ?
C20 C21 C22 C23 -0.3(4) . . . . ?
C21 C22 C23 N5 2.5(4) . . . . ?
C21 C22 C23 C24 -174.2(2) . . . . ?
N5 C23 C24 N7 -12.1(3) . . . . ?
C22 C23 C24 N7 164.9(2) . . . . ?
N5 C23 C24 C25 163.8(2) . . . . ?
C22 C23 C24 C25 -19.2(4) . . . . ?
N7 C24 C25 N6 131.5(2) . . . . ?
C23 C24 C25 N6 -43.9(3) . . . . ?
N7 C24 C25 C29 -46.3(4) . . . . ?
C23 C24 C25 C29 138.3(2) . . . . ?
N6 C26 C27 C28 0.0(4) . . . . ?
C26 C27 C28 C29 0.2(4) . . . . ?
C27 C28 C29 C25 0.5(4) . . . . ?
N6 C25 C29 C28 -1.5(4) . . . . ?
C24 C25 C29 C28 176.1(2) . . . . ?
O2 C30 C31 C36 -1.9(4) . . . . ?
N8 C30 C31 C36 178.7(2) . . . . ?
O2 C30 C31 C32 177.7(2) . . . . ?
N8 C30 C31 C32 -1.7(3) . . . . ?
C36 C31 C32 C33 1.4(4) . . . . ?
C30 C31 C32 C33 -178.2(2) . . . . ?
C31 C32 C33 C34 -0.5(4) . . . . ?
C32 C33 C34 C35 -1.0(4) . . . . ?
C32 C33 C34 Br2 -179.4(2) . . . . ?
C33 C34 C35 C36 1.5(4) . . . . ?
Br2 C34 C35 C36 179.9(2) . . . . ?
C32 C31 C36 C35 -0.9(4) . . . . ?
C30 C31 C36 C35 178.7(2) . . . . ?
C34 C35 C36 C31 -0.6(4) . . . . ?
C2 C1 N1 C5 -1.8(4) . . . . ?
C2 C1 N1 Ni1 167.97(18) . . . . ?
C4 C5 N1 C1 1.4(3) . . . . ?
C6 C5 N1 C1 179.6(2) . . . . ?
C4 C5 N1 Ni1 -170.00(18) . . . . ?
C6 C5 N1 Ni1 8.2(2) . . . . ?
C11 C7 N2 C8 -3.0(4) . . . . ?
C6 C7 N2 C8 175.9(2) . . . . ?
C9 C8 N2 C7 0.8(4) . . . . ?
C11B C7 N2B C10 2.8(4) . . . . ?
C6 C7 N2B C10 -176.1(2) . . . . ?
C9 C10 N2B C7 -0.5(4) . . . . ?
C5 C6 N3 N4 176.76(19) . . . . ?
C7 C6 N3 N4 -1.1(3) . . . . ?
C5 C6 N3 Ni1 6.0(3) . . . . ?
C7 C6 N3 Ni1 -171.82(17) . . . . ?
O1 C12 N4 N3 0.4(3) . . . . ?
C13 C12 N4 N3 178.98(18) . . . . ?
C6 N3 N4 C12 -179.3(2) . . . . ?
Ni1 N3 N4 C12 -8.2(2) . . . . ?
C20 C19 N5 C23 1.7(3) . . . . ?
C20 C19 N5 Ni1 178.51(18) . . . . ?
C22 C23 N5 C19 -3.2(3) . . . . ?
C24 C23 N5 C19 173.8(2) . . . . ?
C22 C23 N5 Ni1 179.47(18) . . . . ?
C24 C23 N5 Ni1 -3.5(2) . . . . ?
C27 C26 N6 C25 -0.9(4) . . . . ?
C29 C25 N6 C26 1.7(4) . . . . ?
C24 C25 N6 C26 -176.1(2) . . . . ?
C23 C24 N7 N8 180.0(2) . . . . ?
C25 C24 N7 N8 4.2(3) . . . . ?
C23 C24 N7 Ni1 23.1(3) . . . . ?
C25 C24 N7 Ni1 -152.69(19) . . . . ?
O2 C30 N8 N7 4.4(3) . . . . ?
C31 C30 N8 N7 -176.21(19) . . . . ?
C24 N7 N8 C30 -168.4(2) . . . . ?
Ni1 N7 N8 C30 -11.5(2) . . . . ?
N4 C12 O1 Ni1 6.8(3) . . . . ?
C13 C12 O1 Ni1 -171.75(17) . . . . ?
N8 C30 O2 Ni1 4.1(3) . . . . ?
C31 C30 O2 Ni1 -175.22(17) . . . . ?
C38 C37 O3 N9 -171(6) . . . . ?
